data_1516037
loop_
_publ_author_name
'McHugh, Callum J.'
'Kennedy, Alan R.'
'Smith, W. Ewen'
'Graham, Duncan'

_publ_section_title
;
 TNT stilbene derivatives as SERRS active species.
;
_journal_issue 10
_journal_name_full 'The Analyst'
_journal_page_first 986
_journal_page_last 988
_journal_paper_doi 10.1039/b712231d
_journal_volume 132
_journal_year 2007
_chemical_formula_sum 'C13 H8 N4 O6'
_chemical_formula_weight 316.23
_chemical_name_systematic
;
?
;
_space_group_IT_number 19
_symmetry_cell_setting orthorhombic
_symmetry_space_group_name_Hall 'P 2ac 2ab'
_symmetry_space_group_name_H-M 'P 21 21 21'
_atom_sites_solution_hydrogens geom
_atom_sites_solution_primary direct
_atom_sites_solution_secondary difmap
_audit_creation_method SHELXL-97
_cell_angle_alpha 90.00
_cell_angle_beta 90.00
_cell_angle_gamma 90.00
_cell_formula_units_Z 4
_cell_length_a 7.1622(2)
_cell_length_b 9.0664(3)
_cell_length_c 20.6429(7)
_cell_measurement_reflns_used 1753
_cell_measurement_temperature 150(2)
_cell_measurement_theta_max 27.48
_cell_measurement_theta_min 1.00
_cell_volume 1340.45(7)
_computing_data_collection 'Denzo & Collect'
_computing_structure_refinement 'SHELXL-97 (Sheldrick, 1997)'
_diffrn_ambient_temperature 150(2)
_diffrn_measured_fraction_theta_full 0.999
_diffrn_measured_fraction_theta_max 0.999
_diffrn_measurement_device_type 'Nonius Kappa CCD'
_diffrn_measurement_method 'phi and omega scans'
_diffrn_radiation_monochromator graphite
_diffrn_radiation_source 'fine-focus sealed tube'
_diffrn_radiation_type MoK\a
_diffrn_radiation_wavelength 0.71073
_diffrn_reflns_av_R_equivalents 0.057
_diffrn_reflns_av_sigmaI/netI 0.0482
_diffrn_reflns_limit_h_max 9
_diffrn_reflns_limit_h_min 0
_diffrn_reflns_limit_k_max 11
_diffrn_reflns_limit_k_min 0
_diffrn_reflns_limit_l_max 26
_diffrn_reflns_limit_l_min -26
_diffrn_reflns_number 9932
_diffrn_reflns_theta_full 27.48
_diffrn_reflns_theta_max 27.48
_diffrn_reflns_theta_min 1.97
_exptl_absorpt_coefficient_mu 0.128
_exptl_absorpt_correction_type none
_exptl_crystal_colour yellow
_exptl_crystal_density_diffrn 1.567
_exptl_crystal_density_method 'not measured'
_exptl_crystal_description 'hexagonal prism'
_exptl_crystal_F_000 648
_exptl_crystal_size_max 0.20
_exptl_crystal_size_mid 0.20
_exptl_crystal_size_min 0.15
_refine_diff_density_max 0.192
_refine_diff_density_min -0.221
_refine_diff_density_rms 0.050
_refine_ls_extinction_method none
_refine_ls_goodness_of_fit_ref 1.034
_refine_ls_hydrogen_treatment constr
_refine_ls_matrix_type full
_refine_ls_number_parameters 208
_refine_ls_number_reflns 1786
_refine_ls_number_restraints 0
_refine_ls_restrained_S_all 1.034
_refine_ls_R_factor_all 0.0660
_refine_ls_R_factor_gt 0.0422
_refine_ls_shift/su_max 0.000
_refine_ls_shift/su_mean 0.000
_refine_ls_structure_factor_coef Fsqd
_refine_ls_weighting_details 'calc w=1/[\s^2^(Fo^2^)+(0.0523P)^2^+0.1322P] where P=(Fo^2^+2Fc^2^)/3'
_refine_ls_weighting_scheme calc
_refine_ls_wR_factor_gt 0.0904
_refine_ls_wR_factor_ref 0.0997
_reflns_number_gt 1350
_reflns_number_total 1786
_reflns_threshold_expression I>2\s(I)
_cod_data_source_file b712231d.txt
_cod_data_source_block dg2
_cod_original_sg_symbol_H-M P212121
_cod_database_code 1516037

loop_
_symmetry_equiv_pos_as_xyz
'x, y, z'
'-x+1/2, -y, z+1/2'
'x+1/2, -y+1/2, -z'
'-x, y+1/2, -z+1/2'

loop_
_atom_site_label
_atom_site_type_symbol
_atom_site_fract_x
_atom_site_fract_y
_atom_site_fract_z
_atom_site_U_iso_or_equiv
_atom_site_adp_type
_atom_site_occupancy
_atom_site_symmetry_multiplicity
_atom_site_calc_flag
_atom_site_refinement_flags
O1 O 0.2276(3) -0.0190(2) 0.19796(10) 0.0374(5) Uani 1 1 d .
O2 O 0.4413(3) 0.0520(2) 0.13015(9) 0.0386(5) Uani 1 1 d .
O3 O 0.1796(3) 0.4148(2) 0.34982(8) 0.0332(5) Uani 1 1 d .
O4 O 0.1715(3) 0.6337(2) 0.30701(9) 0.0363(5) Uani 1 1 d .
O5 O 0.0327(5) 0.6742(3) 0.08527(10) 0.0713(10) Uani 1 1 d .
O6 O 0.0671(4) 0.5009(2) 0.01712(10) 0.0494(7) Uani 1 1 d .
N1 N 0.3073(3) 0.0749(3) 0.16503(10) 0.0268(5) Uani 1 1 d .
N2 N 0.1793(3) 0.4980(3) 0.30339(10) 0.0263(6) Uani 1 1 d .
N3 N 0.0763(4) 0.5494(3) 0.07141(11) 0.0326(6) Uani 1 1 d .
N4 N 0.0928(4) -0.0876(3) -0.15365(11) 0.0306(6) Uani 1 1 d .
C1 C 0.1879(4) 0.3055(3) 0.11420(11) 0.0227(6) Uani 1 1 d .
C2 C 0.2377(4) 0.2284(3) 0.17034(12) 0.0222(6) Uani 1 1 d .
C3 C 0.2345(4) 0.2857(3) 0.23234(12) 0.0235(6) Uani 1 1 d .
H3 H 0.2654 0.2275 0.2690 0.028 Uiso 1 1 calc R
C4 C 0.1840(4) 0.4320(3) 0.23819(11) 0.0226(6) Uani 1 1 d .
C5 C 0.1378(4) 0.5175(3) 0.18597(12) 0.0251(6) Uani 1 1 d .
H5 H 0.1067 0.6187 0.1911 0.030 Uiso 1 1 calc R
C6 C 0.1378(4) 0.4515(3) 0.12511(12) 0.0244(6) Uani 1 1 d .
C7 C 0.1884(4) 0.2353(3) 0.04944(12) 0.0240(6) Uani 1 1 d .
H7 H 0.2581 0.2818 0.0160 0.029 Uiso 1 1 calc R
C8 C 0.0982(4) 0.1116(3) 0.03485(12) 0.0252(6) Uani 1 1 d .
H8 H 0.0315 0.0628 0.0683 0.030 Uiso 1 1 calc R
C9 C 0.0961(4) 0.0461(3) -0.03044(11) 0.0225(6) Uani 1 1 d .
C10 C 0.0368(4) -0.0993(3) -0.03887(13) 0.0289(7) Uani 1 1 d .
H10 H -0.0045 -0.1559 -0.0029 0.035 Uiso 1 1 calc R
C11 C 0.0393(4) -0.1601(3) -0.10075(13) 0.0321(7) Uani 1 1 d .
H11 H 0.0003 -0.2596 -0.1056 0.038 Uiso 1 1 calc R
C12 C 0.1473(4) 0.0526(3) -0.14507(12) 0.0252(6) Uani 1 1 d .
H12 H 0.1850 0.1071 -0.1822 0.030 Uiso 1 1 calc R
C13 C 0.1521(4) 0.1231(3) -0.08553(12) 0.0237(6) Uani 1 1 d .
H13 H 0.1930 0.2225 -0.0823 0.028 Uiso 1 1 calc R

loop_
_atom_site_aniso_label
_atom_site_aniso_U_11
_atom_site_aniso_U_22
_atom_site_aniso_U_33
_atom_site_aniso_U_23
_atom_site_aniso_U_13
_atom_site_aniso_U_12
O1 0.0484(13) 0.0261(10) 0.0378(11) 0.0053(10) 0.0006(11) 0.0010(10)
O2 0.0315(11) 0.0394(12) 0.0450(12) -0.0029(11) 0.0067(10) 0.0113(11)
O3 0.0439(12) 0.0364(11) 0.0192(9) 0.0005(9) 0.0010(9) 0.0047(11)
O4 0.0448(13) 0.0243(11) 0.0397(11) -0.0089(10) -0.0037(11) 0.0011(10)
O5 0.134(3) 0.0449(15) 0.0353(13) 0.0130(12) 0.0055(15) 0.0462(18)
O6 0.0747(18) 0.0480(14) 0.0255(11) 0.0047(11) -0.0135(12) 0.0031(14)
N1 0.0306(13) 0.0255(12) 0.0243(11) -0.0012(11) -0.0070(11) 0.0010(13)
N2 0.0271(12) 0.0296(14) 0.0221(11) -0.0055(11) -0.0007(11) 0.0018(12)
N3 0.0343(14) 0.0365(15) 0.0272(12) 0.0089(12) 0.0022(11) 0.0028(13)
N4 0.0367(13) 0.0290(13) 0.0261(11) -0.0036(11) 0.0024(11) 0.0013(13)
C1 0.0191(13) 0.0267(15) 0.0222(13) 0.0017(12) -0.0008(11) -0.0027(12)
C2 0.0230(14) 0.0218(13) 0.0218(13) -0.0005(11) 0.0004(11) -0.0006(12)
C3 0.0242(14) 0.0265(14) 0.0197(12) 0.0048(12) -0.0023(11) -0.0027(13)
C4 0.0228(13) 0.0243(13) 0.0206(12) -0.0016(12) 0.0011(11) -0.0021(13)
C5 0.0237(15) 0.0222(14) 0.0295(14) 0.0017(13) 0.0010(11) 0.0009(12)
C6 0.0210(14) 0.0308(16) 0.0213(13) 0.0066(13) 0.0002(11) -0.0005(13)
C7 0.0229(14) 0.0313(15) 0.0178(12) 0.0013(12) 0.0012(11) 0.0001(13)
C8 0.0273(14) 0.0275(15) 0.0209(13) 0.0056(12) 0.0005(12) 0.0021(13)
C9 0.0235(13) 0.0245(14) 0.0195(13) -0.0019(12) 0.0015(11) 0.0060(13)
C10 0.0354(16) 0.0252(15) 0.0260(14) 0.0065(13) 0.0019(13) -0.0007(14)
C11 0.0385(18) 0.0221(15) 0.0356(15) -0.0011(13) 0.0014(14) -0.0023(15)
C12 0.0279(15) 0.0242(15) 0.0234(13) 0.0013(12) 0.0026(11) -0.0002(13)
C13 0.0249(15) 0.0222(14) 0.0240(14) -0.0016(11) 0.0014(11) 0.0025(12)

loop_
_atom_type_symbol
_atom_type_description
_atom_type_scat_dispersion_real
_atom_type_scat_dispersion_imag
_atom_type_scat_source
O O 0.0106 0.0060 'International Tables Vol C Tables 4.2.6.8 and 6.1.1.4'
N N 0.0061 0.0033 'International Tables Vol C Tables 4.2.6.8 and 6.1.1.4'
C C 0.0033 0.0016 'International Tables Vol C Tables 4.2.6.8 and 6.1.1.4'
H H 0.0000 0.0000 'International Tables Vol C Tables 4.2.6.8 and 6.1.1.4'

loop_
_geom_angle_atom_site_label_1
_geom_angle_atom_site_label_2
_geom_angle_atom_site_label_3
_geom_angle
O2 N1 O1 125.1(2)
O2 N1 C2 117.9(2)
O1 N1 C2 117.0(2)
O3 N2 O4 124.7(2)
O3 N2 C4 117.8(2)
O4 N2 C4 117.5(2)
O6 N3 O5 123.2(3)
O6 N3 C6 119.4(2)
O5 N3 C6 117.3(2)
C11 N4 C12 116.3(2)
C6 C1 C2 114.0(2)
C6 C1 C7 123.8(2)
C2 C1 C7 122.2(2)
C3 C2 C1 125.1(2)
C3 C2 N1 115.3(2)
C1 C2 N1 119.6(2)
C4 C3 C2 116.5(2)
C4 C3 H3 121.7
C2 C3 H3 121.7
C5 C4 C3 122.6(2)
C5 C4 N2 118.9(2)
C3 C4 N2 118.5(2)
C4 C5 C6 117.9(2)
C4 C5 H5 121.1
C6 C5 H5 121.1
C1 C6 C5 123.8(2)
C1 C6 N3 121.6(2)
C5 C6 N3 114.6(2)
C8 C7 C1 124.5(2)
C8 C7 H7 117.8
C1 C7 H7 117.8
C7 C8 C9 123.6(2)
C7 C8 H8 118.2
C9 C8 H8 118.2
C13 C9 C10 117.3(2)
C13 C9 C8 122.8(2)
C10 C9 C8 119.9(2)
C11 C10 C9 119.0(3)
C11 C10 H10 120.5
C9 C10 H10 120.5
N4 C11 C10 124.2(3)
N4 C11 H11 117.9
C10 C11 H11 117.9
N4 C12 C13 124.1(3)
N4 C12 H12 117.9
C13 C12 H12 117.9
C12 C13 C9 119.1(2)
C12 C13 H13 120.5
C9 C13 H13 120.5

loop_
_geom_bond_atom_site_label_1
_geom_bond_atom_site_label_2
_geom_bond_distance
O1 N1 1.230(3)
O2 N1 1.218(3)
O3 N2 1.220(3)
O4 N2 1.234(3)
O5 N3 1.208(3)
O6 N3 1.206(3)
N1 C2 1.482(4)
N2 C4 1.474(3)
N3 C6 1.487(3)
N4 C11 1.331(3)
N4 C12 1.342(3)
C1 C6 1.390(4)
C1 C2 1.399(3)
C1 C7 1.481(3)
C2 C3 1.382(3)
C3 C4 1.380(4)
C3 H3 0.9500
C4 C5 1.368(3)
C5 C6 1.391(3)
C5 H5 0.9500
C7 C8 1.329(4)
C7 H7 0.9500
C8 C9 1.473(4)
C8 H8 0.9500
C9 C13 1.393(3)
C9 C10 1.395(4)
C10 C11 1.391(4)
C10 H10 0.9500
C11 H11 0.9500
C12 C13 1.386(3)
C12 H12 0.9500
C13 H13 0.9500

loop_
_geom_torsion_atom_site_label_1
_geom_torsion_atom_site_label_2
_geom_torsion_atom_site_label_3
_geom_torsion_atom_site_label_4
_geom_torsion
C6 C1 C2 C3 1.8(4)
C7 C1 C2 C3 -177.8(3)
C6 C1 C2 N1 -175.6(2)
C7 C1 C2 N1 4.8(4)
O2 N1 C2 C3 -122.1(3)
O1 N1 C2 C3 55.8(3)
O2 N1 C2 C1 55.5(3)
O1 N1 C2 C1 -126.5(3)
C1 C2 C3 C4 -2.3(4)
N1 C2 C3 C4 175.2(2)
C2 C3 C4 C5 0.4(4)
C2 C3 C4 N2 -179.8(2)
O3 N2 C4 C5 164.0(2)
O4 N2 C4 C5 -14.6(4)
O3 N2 C4 C3 -15.8(4)
O4 N2 C4 C3 165.6(3)
C3 C4 C5 C6 1.7(4)
N2 C4 C5 C6 -178.1(2)
C2 C1 C6 C5 0.5(4)
C7 C1 C6 C5 -179.8(3)
C2 C1 C6 N3 -178.5(2)
C7 C1 C6 N3 1.1(4)
C4 C5 C6 C1 -2.2(4)
C4 C5 C6 N3 176.9(2)
O6 N3 C6 C1 1.0(4)
O5 N3 C6 C1 179.0(3)
O6 N3 C6 C5 -178.1(3)
O5 N3 C6 C5 -0.1(4)
C6 C1 C7 C8 -125.7(3)
C2 C1 C7 C8 53.9(4)
C1 C7 C8 C9 178.1(3)
C7 C8 C9 C13 -14.8(4)
C7 C8 C9 C10 164.9(3)
C13 C9 C10 C11 1.0(4)
C8 C9 C10 C11 -178.8(3)
C12 N4 C11 C10 0.1(4)
C9 C10 C11 N4 -0.9(5)
C11 N4 C12 C13 0.6(4)
N4 C12 C13 C9 -0.5(4)
C10 C9 C13 C12 -0.3(4)
C8 C9 C13 C12 179.4(3)
